data_4517183
loop_
_publ_author_name
'Hou, Shu-Fen'
'Chen, Jia-Yi'
'Xue, Minghui'
'Jia, Mengjing'
'Zhai, Xiaofang'
'Liao, Rong-Zhen'
'Tung, Chen-Ho'
'Wang, Wenguang'

_publ_section_title
;
 Cooperative Molybdenum-Thiolate Reactivity for Transfer Hydrogenation of
 Nitriles
;
_journal_name_full 'ACS Catalysis'
_journal_page_first 380
_journal_paper_doi 10.1021/acscatal.9b04455
_journal_year 2019
_chemical_formula_moiety 'C34 H38 Mo N3 P S, 2(B F4)'
_chemical_formula_sum 'C34 H38 B2 F8 Mo N3 P S'
_chemical_formula_weight 821.26
_space_group_crystal_system triclinic
_space_group_IT_number 2
_space_group_name_Hall '-P 1'
_space_group_name_H-M_alt 'P -1'
_atom_sites_solution_hydrogens geom
_audit_creation_date 2019-06-11
_audit_creation_method
;
Olex2 1.2-beta
(compiled 2017.08.10 svn.r3458 for OlexSys, GUI svn.r5381)
;
_cell_angle_alpha 75.533(3)
_cell_angle_beta 73.017(4)
_cell_angle_gamma 67.252(4)
_cell_formula_units_Z 2
_cell_length_a 11.1302(5)
_cell_length_b 13.2104(5)
_cell_length_c 13.9442(5)
_cell_measurement_reflns_used 6324
_cell_measurement_temperature 172.99(10)
_cell_measurement_theta_max 76.4880
_cell_measurement_theta_min 4.4370
_cell_volume 1786.43(14)
_computing_molecular_graphics 'Olex2 (Dolomanov et al., 2009)'
_computing_publication_material 'Olex2 (Dolomanov et al., 2009)'
_computing_structure_refinement 'ShelXL (Sheldrick, 2015)'
_computing_structure_solution
;
Superflip (Palatinus & Chapuis, 2007;Palatinus & van der Lee, 2008;
Palatinus et al., 2012)
;
_diffrn_ambient_temperature 173.0
_diffrn_measured_fraction_theta_full 0.972
_diffrn_measured_fraction_theta_max 0.999
_diffrn_measurement_device_type 'XtaLAB Synergy, Dualflex, HyPix'
_diffrn_radiation_type MoK\a
_diffrn_radiation_wavelength 0.710
_diffrn_reflns_av_R_equivalents 0.0399
_diffrn_reflns_av_unetI/netI 0.0488
_diffrn_reflns_Laue_measured_fraction_full 0.972
_diffrn_reflns_Laue_measured_fraction_max 0.999
_diffrn_reflns_limit_h_max 13
_diffrn_reflns_limit_h_min -11
_diffrn_reflns_limit_k_max 15
_diffrn_reflns_limit_k_min -11
_diffrn_reflns_limit_l_max 16
_diffrn_reflns_limit_l_min -15
_diffrn_reflns_number 11933
_diffrn_reflns_point_group_measured_fraction_full 0.972
_diffrn_reflns_point_group_measured_fraction_max 0.999
_diffrn_reflns_theta_full 25.214
_diffrn_reflns_theta_max 24.999
_diffrn_reflns_theta_min 1.544
_exptl_absorpt_coefficient_mu 0.542
_exptl_crystal_density_diffrn 1.527
_exptl_crystal_description block
_exptl_crystal_F_000 836
_refine_diff_density_max 1.375
_refine_diff_density_min -1.122
_refine_diff_density_rms 0.087
_refine_ls_extinction_method none
_refine_ls_goodness_of_fit_ref 1.072
_refine_ls_hydrogen_treatment constr
_refine_ls_matrix_type full
_refine_ls_number_parameters 459
_refine_ls_number_reflns 6298
_refine_ls_number_restraints 1
_refine_ls_restrained_S_all 1.081
_refine_ls_R_factor_all 0.0519
_refine_ls_R_factor_gt 0.0438
_refine_ls_shift/su_max 0.000
_refine_ls_shift/su_mean 0.000
_refine_ls_structure_factor_coef Fsqd
_refine_ls_weighting_details 'w=1/[\s^2^(Fo^2^)+(0.0489P)^2^+2.7534P] where P=(Fo^2^+2Fc^2^)/3'
_refine_ls_weighting_scheme calc
_refine_ls_wR_factor_gt 0.1065
_refine_ls_wR_factor_ref 0.1135
_reflns_Friedel_coverage 0.000
_reflns_number_gt 5515
_reflns_number_total 6298
_reflns_threshold_expression 'I > 2\s(I)'
_cod_data_source_file cs9b04455_si_002.cif
_cod_data_source_block p
_cod_database_code 4517183
_shelxl_version_number 2013-4
_shelx_space_group_comment
;
The symmetry employed for this shelxl refinement is uniquely defined
by the following loop, which should always be used as a source of
symmetry information in preference to the above space-group names.
They are only intended as comments.
;
_olex2_refinement_description
;
1. Fixed Uiso
 At 1.2 times of:
  All C(H) groups
 At 1.5 times of:
  All C(H,H,H) groups
2. Rigid bond restraints
 P1, Mo1
 with sigma for 1-2 distances of 0.002 and sigma for 1-3 distances of 0.001
 Mo1, P1
 with sigma for 1-2 distances of 0.0002 and sigma for 1-3 distances of 0.0001
3. Uiso/Uaniso restraints and constraints
P1 \\sim Mo1: within 1.7A with sigma of 0.004 and sigma for terminal atoms of
0.008
4.a Aromatic/amide H refined with riding coordinates:
 C28(H28), C34(H34), C22(H22), C19(H19), C26(H26), C31(H31), C25(H25),
 C30(H30), C18(H18), C21(H21), C33(H33), C27(H27), C32(H32), C20(H20)
4.b Idealised Me refined as rotating group:
 C14(H14A,H14B,H14C), C12(H12A,H12B,H12C), C16(H16A,H16B,H16C), C9(H9A,H9B,
 H9C), C6(H6A,H6B,H6C), C8(H8A,H8B,H8C), C10(H10A,H10B,H10C), C7(H7A,H7B,H7C)
;
_olex2_submission_special_instructions 'No special instructions were received'

loop_
_space_group_symop_operation_xyz
'x, y, z'
'-x, -y, -z'

loop_
_atom_site_label
_atom_site_type_symbol
_atom_site_fract_x
_atom_site_fract_y
_atom_site_fract_z
_atom_site_U_iso_or_equiv
_atom_site_adp_type
_atom_site_occupancy
_atom_site_site_symmetry_order
_atom_site_calc_flag
_atom_site_refinement_flags_posn
_atom_site_refinement_flags_adp
C24 C 0.5082(4) 0.0067(3) 0.8311(3) 0.0258(7) Uani 1 1 d . .
C28 C 0.4085(4) -0.0610(3) 0.7384(3) 0.0285(8) Uani 1 1 d . .
H28 H 0.3375 -0.0503 0.7080 0.034 Uiso 1 1 calc R .
C14 C 0.0663(5) 0.3517(5) 1.0789(4) 0.0570(14) Uani 1 1 d . .
H14A H -0.0201 0.3862 1.0593 0.085 Uiso 1 1 calc GR .
H14B H 0.0750 0.3989 1.1189 0.085 Uiso 1 1 calc GR .
H14C H 0.0719 0.2786 1.1197 0.085 Uiso 1 1 calc GR .
C1 C 0.4358(4) 0.4419(3) 0.8278(3) 0.0287(8) Uani 1 1 d . .
C5 C 0.5199(4) 0.3406(3) 0.8770(3) 0.0284(8) Uani 1 1 d . .
C23 C 0.4059(3) 0.0226(3) 0.7836(3) 0.0236(7) Uani 1 1 d . .
C29 C 0.1443(4) 0.1555(3) 0.8891(3) 0.0273(8) Uani 1 1 d . .
C2 C 0.4881(4) 0.4494(3) 0.7215(3) 0.0325(9) Uani 1 1 d . .
C4 C 0.6225(4) 0.2875(3) 0.7972(3) 0.0265(8) Uani 1 1 d . .
C3 C 0.6021(4) 0.3562(3) 0.7039(3) 0.0312(8) Uani 1 1 d . .
C34 C 0.1631(4) 0.0773(3) 0.9772(3) 0.0306(8) Uani 1 1 d . .
H34 H 0.2485 0.0228 0.9800 0.037 Uiso 1 1 calc R .
C22 C 0.2617(4) 0.2409(4) 0.5784(3) 0.0377(9) Uani 1 1 d . .
H22 H 0.3260 0.2737 0.5737 0.045 Uiso 1 1 calc R .
C17 C 0.2151(4) 0.1827(3) 0.6712(3) 0.0323(9) Uani 1 1 d . .
C11 C 0.5886(5) 0.1411(4) 0.6094(3) 0.0447(11) Uani 1 1 d . .
C19 C 0.0766(4) 0.1428(4) 0.5906(3) 0.0415(10) Uani 1 1 d . .
H19 H 0.0138 0.1087 0.5946 0.050 Uiso 1 1 calc R .
C15 C 0.1864(4) 0.4650(4) 0.6667(3) 0.0384(10) Uani 1 1 d . .
C13 C 0.1734(4) 0.3390(4) 0.9882(3) 0.0368(10) Uani 1 1 d . .
C26 C 0.6201(4) -0.1743(3) 0.7808(3) 0.0333(9) Uani 1 1 d . .
H26 H 0.6949 -0.2411 0.7779 0.040 Uiso 1 1 calc R .
C31 C -0.0874(4) 0.2354(4) 0.9699(3) 0.0361(9) Uani 1 1 d . .
H31 H -0.1735 0.2891 0.9675 0.043 Uiso 1 1 calc R .
C12 C 0.6658(8) 0.0585(5) 0.5427(5) 0.095(3) Uani 1 1 d . .
H12A H 0.6554 0.0913 0.4730 0.142 Uiso 1 1 calc GR .
H12B H 0.6338 -0.0049 0.5650 0.142 Uiso 1 1 calc GR .
H12C H 0.7603 0.0332 0.5449 0.142 Uiso 1 1 calc GR .
C16 C 0.0890(5) 0.5382(5) 0.6075(4) 0.0572(14) Uani 1 1 d . .
H16A H 0.1052 0.5084 0.5454 0.086 Uiso 1 1 calc GR .
H16B H 0.0971 0.6122 0.5895 0.086 Uiso 1 1 calc GR .
H16C H -0.0011 0.5434 0.6475 0.086 Uiso 1 1 calc GR .
C25 C 0.6166(4) -0.0916(3) 0.8278(3) 0.0311(8) Uani 1 1 d . .
H25 H 0.6881 -0.1023 0.8575 0.037 Uiso 1 1 calc R .
C9 C 0.7446(4) 0.1883(3) 0.8100(3) 0.0344(9) Uani 1 1 d . .
H9A H 0.7355 0.1541 0.8815 0.052 Uiso 1 1 calc GR .
H9B H 0.8234 0.2115 0.7883 0.052 Uiso 1 1 calc GR .
H9C H 0.7550 0.1343 0.7685 0.052 Uiso 1 1 calc GR .
C6 C 0.3267(4) 0.5354(3) 0.8782(3) 0.0378(9) Uani 1 1 d . .
H6A H 0.2507 0.5628 0.8456 0.057 Uiso 1 1 calc GR .
H6B H 0.3603 0.5958 0.8715 0.057 Uiso 1 1 calc GR .
H6C H 0.2982 0.5083 0.9503 0.057 Uiso 1 1 calc GR .
C30 C 0.0179(4) 0.2358(3) 0.8866(3) 0.0322(8) Uani 1 1 d . .
H30 H 0.0043 0.2904 0.8280 0.039 Uiso 1 1 calc R .
C18 C 0.1227(4) 0.1332(4) 0.6765(3) 0.0368(9) Uani 1 1 d . .
H18 H 0.0910 0.0927 0.7389 0.044 Uiso 1 1 calc R .
C21 C 0.2151(5) 0.2513(4) 0.4932(3) 0.0435(11) Uani 1 1 d . .
H21 H 0.2465 0.2920 0.4307 0.052 Uiso 1 1 calc R .
C8 C 0.6986(4) 0.3373(4) 0.6035(3) 0.0395(10) Uani 1 1 d . .
H8A H 0.7537 0.2586 0.6066 0.059 Uiso 1 1 calc GR .
H8B H 0.7562 0.3822 0.5889 0.059 Uiso 1 1 calc GR .
H8C H 0.6489 0.3590 0.5499 0.059 Uiso 1 1 calc GR .
C33 C 0.0570(4) 0.0795(3) 1.0600(3) 0.0353(9) Uani 1 1 d . .
H33 H 0.0703 0.0270 1.1198 0.042 Uiso 1 1 calc R .
C27 C 0.5150(4) -0.1601(3) 0.7378(3) 0.0328(9) Uani 1 1 d . .
H27 H 0.5165 -0.2182 0.7082 0.039 Uiso 1 1 calc R .
C10 C 0.5152(4) 0.3099(4) 0.9881(3) 0.0326(9) Uani 1 1 d . .
H10A H 0.4224 0.3363 1.0257 0.049 Uiso 1 1 calc GR .
H10B H 0.5677 0.3442 1.0062 0.049 Uiso 1 1 calc GR .
H10C H 0.5524 0.2289 1.0053 0.049 Uiso 1 1 calc GR .
C32 C -0.0685(4) 0.1581(4) 1.0560(3) 0.0383(10) Uani 1 1 d . .
H32 H -0.1412 0.1585 1.1126 0.046 Uiso 1 1 calc R .
C20 C 0.1225(5) 0.2023(4) 0.4994(3) 0.0454(11) Uani 1 1 d . .
H20 H 0.0905 0.2093 0.4410 0.054 Uiso 1 1 calc R .
C7 C 0.4399(5) 0.5466(4) 0.6435(3) 0.0434(10) Uani 1 1 d . .
H7A H 0.4409 0.5201 0.5835 0.065 Uiso 1 1 calc GR .
H7B H 0.4984 0.5912 0.6243 0.065 Uiso 1 1 calc GR .
H7C H 0.3486 0.5922 0.6716 0.065 Uiso 1 1 calc GR .
Mo1 Mo 0.41558(3) 0.28967(2) 0.78827(2) 0.01901(10) Uani 1 1 d . U
N1 N 0.5282(3) 0.2027(3) 0.6644(2) 0.0281(7) Uani 1 1 d . .
N3 N 0.2591(3) 0.3258(3) 0.9182(2) 0.0298(7) Uani 1 1 d . .
N2 N 0.2657(3) 0.4054(3) 0.7095(3) 0.0333(7) Uani 1 1 d . .
P1 P 0.28288(9) 0.16103(8) 0.78222(7) 0.02366(19) Uani 1 1 d . U
S1 S 0.49047(9) 0.11006(7) 0.89883(6) 0.0245(2) Uani 1 1 d . .
B2 B 0.2353(5) 0.4942(4) 0.2289(4) 0.0405(11) Uani 1 1 d . .
F8 F 0.1499(3) 0.5823(2) 0.2789(2) 0.0516(7) Uani 1 1 d . .
F7 F 0.1640(3) 0.4359(3) 0.2159(3) 0.0746(10) Uani 1 1 d . .
F5 F 0.3268(3) 0.4243(2) 0.2867(3) 0.0661(9) Uani 1 1 d . .
F6 F 0.3047(4) 0.5314(3) 0.1363(2) 0.0728(9) Uani 1 1 d . .
B1 B 0.9007(6) 0.1826(4) 0.3315(4) 0.0420(12) Uani 1 1 d . .
F3 F 0.8067(4) 0.1543(3) 0.3090(2) 0.0813(12) Uani 1 1 d . .
F4 F 0.8690(3) 0.1879(3) 0.4327(2) 0.0646(9) Uani 1 1 d . .
F1 F 1.0239(4) 0.1093(4) 0.3028(3) 0.0995(14) Uani 1 1 d . .
F2 F 0.8970(4) 0.2869(3) 0.2783(3) 0.0761(10) Uani 1 1 d . .

loop_
_atom_site_aniso_label
_atom_site_aniso_U_11
_atom_site_aniso_U_22
_atom_site_aniso_U_33
_atom_site_aniso_U_23
_atom_site_aniso_U_13
_atom_site_aniso_U_12
C24 0.0241(18) 0.034(2) 0.0202(17) -0.0046(14) 0.0004(14) -0.0146(15)
C28 0.0276(19) 0.033(2) 0.0260(18) -0.0064(15) -0.0034(15) -0.0117(16)
C14 0.036(3) 0.090(4) 0.057(3) -0.045(3) 0.016(2) -0.033(3)
C1 0.0206(18) 0.034(2) 0.036(2) -0.0108(16) -0.0050(16) -0.0107(16)
C5 0.031(2) 0.038(2) 0.0240(18) -0.0061(15) -0.0039(15) -0.0200(17)
C23 0.0200(17) 0.0306(19) 0.0191(17) -0.0043(14) -0.0014(14) -0.0092(15)
C29 0.0239(19) 0.034(2) 0.0260(18) -0.0112(15) -0.0041(15) -0.0085(16)
C2 0.033(2) 0.039(2) 0.030(2) -0.0043(16) -0.0070(17) -0.0179(18)
C4 0.0194(18) 0.035(2) 0.0274(19) -0.0045(15) -0.0029(15) -0.0140(15)
C3 0.031(2) 0.043(2) 0.0272(19) -0.0048(16) -0.0057(16) -0.0214(18)
C34 0.0254(19) 0.034(2) 0.030(2) -0.0071(16) -0.0031(16) -0.0096(16)
C22 0.040(2) 0.042(2) 0.026(2) -0.0063(17) -0.0122(18) -0.0047(19)
C17 0.026(2) 0.042(2) 0.0260(19) -0.0099(16) -0.0084(16) -0.0031(17)
C11 0.057(3) 0.048(3) 0.032(2) -0.014(2) 0.012(2) -0.032(2)
C19 0.023(2) 0.057(3) 0.044(3) -0.021(2) -0.0108(18) -0.0036(19)
C15 0.027(2) 0.041(2) 0.047(3) 0.0012(19) -0.0135(19) -0.0132(19)
C13 0.027(2) 0.051(3) 0.043(2) -0.025(2) -0.0019(19) -0.0174(18)
C26 0.031(2) 0.029(2) 0.029(2) -0.0053(15) -0.0039(16) 0.0000(16)
C31 0.0201(19) 0.051(3) 0.041(2) -0.0215(19) -0.0058(17) -0.0082(17)
C12 0.133(6) 0.072(4) 0.074(4) -0.054(3) 0.068(4) -0.069(4)
C16 0.037(3) 0.064(3) 0.065(3) 0.021(3) -0.027(2) -0.018(2)
C25 0.0225(19) 0.038(2) 0.0293(19) -0.0061(16) -0.0049(15) -0.0067(16)
C9 0.0202(19) 0.043(2) 0.039(2) -0.0068(18) -0.0060(16) -0.0098(17)
C6 0.034(2) 0.039(2) 0.043(2) -0.0168(19) -0.0051(19) -0.0114(18)
C30 0.027(2) 0.043(2) 0.028(2) -0.0110(17) -0.0070(16) -0.0093(17)
C18 0.028(2) 0.047(2) 0.030(2) -0.0133(18) -0.0068(17) -0.0024(18)
C21 0.048(3) 0.045(2) 0.032(2) -0.0076(18) -0.014(2) -0.005(2)
C8 0.038(2) 0.060(3) 0.026(2) -0.0091(18) 0.0009(18) -0.027(2)
C33 0.032(2) 0.042(2) 0.028(2) -0.0051(17) -0.0003(17) -0.0131(18)
C27 0.040(2) 0.032(2) 0.027(2) -0.0076(16) -0.0009(17) -0.0154(17)
C10 0.030(2) 0.048(2) 0.027(2) -0.0070(17) -0.0068(16) -0.0203(18)
C32 0.029(2) 0.054(3) 0.037(2) -0.0188(19) 0.0048(17) -0.0205(19)
C20 0.042(3) 0.052(3) 0.034(2) -0.018(2) -0.018(2) 0.006(2)
C7 0.047(3) 0.044(2) 0.039(2) 0.0013(19) -0.012(2) -0.017(2)
Mo1 0.01320(16) 0.02716(17) 0.01766(16) -0.00733(11) -0.00332(11) -0.00555(11)
N1 0.0279(17) 0.0332(17) 0.0237(16) -0.0078(13) -0.0023(13) -0.0113(14)
N3 0.0234(16) 0.0395(18) 0.0326(18) -0.0132(14) -0.0070(15) -0.0119(14)
N2 0.0304(18) 0.0344(18) 0.0368(18) -0.0057(14) -0.0126(15) -0.0090(15)
P1 0.0217(5) 0.0284(5) 0.0226(4) -0.0052(4) -0.0045(4) -0.0098(3)
S1 0.0242(5) 0.0322(5) 0.0203(4) -0.0057(3) -0.0044(3) -0.0122(4)
B2 0.038(3) 0.037(3) 0.051(3) -0.007(2) -0.009(2) -0.018(2)
F8 0.0510(16) 0.0398(14) 0.0662(18) -0.0176(13) -0.0184(14) -0.0079(12)
F7 0.0473(17) 0.066(2) 0.134(3) -0.047(2) -0.0153(19) -0.0279(15)
F5 0.061(2) 0.0430(16) 0.095(2) -0.0036(15) -0.0350(18) -0.0102(14)
F6 0.093(3) 0.083(2) 0.0517(18) -0.0078(16) -0.0003(17) -0.053(2)
B1 0.048(3) 0.050(3) 0.034(3) -0.012(2) -0.001(2) -0.025(2)
F3 0.114(3) 0.132(3) 0.0439(17) -0.0094(18) -0.0116(18) -0.098(3)
F4 0.065(2) 0.114(3) 0.0354(15) -0.0211(16) 0.0016(14) -0.0543(19)
F1 0.069(2) 0.103(3) 0.103(3) -0.049(3) 0.001(2) 0.002(2)
F2 0.084(2) 0.067(2) 0.075(2) 0.0025(17) 0.0034(19) -0.0470(19)

loop_
_atom_type_symbol
_atom_type_description
_atom_type_scat_dispersion_real
_atom_type_scat_dispersion_imag
_atom_type_scat_source
C C 0.0033 0.0016 'International Tables Vol C Tables 4.2.6.8 and 6.1.1.4'
H H 0.0000 0.0000 'International Tables Vol C Tables 4.2.6.8 and 6.1.1.4'
B B 0.0013 0.0007 'International Tables Vol C Tables 4.2.6.8 and 6.1.1.4'
F F 0.0171 0.0103 'International Tables Vol C Tables 4.2.6.8 and 6.1.1.4'
Mo Mo -1.6832 0.6857 'International Tables Vol C Tables 4.2.6.8 and 6.1.1.4'
N N 0.0061 0.0033 'International Tables Vol C Tables 4.2.6.8 and 6.1.1.4'
P P 0.1023 0.0942 'International Tables Vol C Tables 4.2.6.8 and 6.1.1.4'
S S 0.1246 0.1234 'International Tables Vol C Tables 4.2.6.8 and 6.1.1.4'

loop_
_geom_angle_atom_site_label_1
_geom_angle_atom_site_label_2
_geom_angle_atom_site_label_3
_geom_angle
C23 C24 S1 118.6(3)
C25 C24 C23 119.2(3)
C25 C24 S1 122.1(3)
C27 C28 C23 119.8(4)
C5 C1 C6 126.9(4)
C5 C1 Mo1 70.2(2)
C2 C1 C5 108.4(3)
C2 C1 C6 123.8(4)
C2 C1 Mo1 76.6(2)
C6 C1 Mo1 127.7(3)
C1 C5 C10 125.9(3)
C1 C5 Mo1 73.2(2)
C4 C5 C1 106.1(3)
C4 C5 C10 127.0(4)
C4 C5 Mo1 73.9(2)
C10 C5 Mo1 126.7(3)
C24 C23 P1 113.4(3)
C28 C23 C24 120.7(3)
C28 C23 P1 125.8(3)
C34 C29 P1 121.3(3)
C30 C29 C34 119.2(4)
C30 C29 P1 119.3(3)
C1 C2 C7 125.8(4)
C1 C2 Mo1 68.6(2)
C3 C2 C1 108.0(3)
C3 C2 C7 125.8(4)
C3 C2 Mo1 73.8(2)
C7 C2 Mo1 128.8(3)
C5 C4 C9 126.4(3)
C5 C4 Mo1 69.9(2)
C3 C4 C5 108.1(3)
C3 C4 C9 124.6(3)
C3 C4 Mo1 76.9(2)
C9 C4 Mo1 127.7(3)
C2 C3 C4 109.4(3)
C2 C3 C8 125.9(4)
C2 C3 Mo1 72.8(2)
C4 C3 C8 124.3(4)
C4 C3 Mo1 68.8(2)
C8 C3 Mo1 130.3(3)
C33 C34 C29 120.0(4)
C21 C22 C17 120.8(4)
C22 C17 P1 121.2(3)
C18 C17 C22 119.0(4)
C18 C17 P1 119.6(3)
N1 C11 C12 177.5(5)
C20 C19 C18 119.9(4)
N2 C15 C16 177.0(5)
N3 C13 C14 178.0(5)
C25 C26 C27 120.6(4)
C32 C31 C30 120.7(4)
C26 C25 C24 119.8(4)
C31 C30 C29 119.8(4)
C17 C18 C19 120.3(4)
C22 C21 C20 119.8(4)
C34 C33 C32 120.4(4)
C28 C27 C26 119.7(4)
C31 C32 C33 119.9(4)
C21 C20 C19 120.2(4)
C1 Mo1 C2 34.73(13)
C1 Mo1 C4 59.34(13)
C1 Mo1 C3 57.15(13)
C1 Mo1 P1 154.76(9)
C1 Mo1 S1 117.12(10)
C5 Mo1 C1 36.61(14)
C5 Mo1 C2 59.09(13)
C5 Mo1 C4 36.28(13)
C5 Mo1 C3 58.44(13)
C5 Mo1 P1 148.73(10)
C5 Mo1 S1 82.02(10)
C2 Mo1 C3 33.37(13)
C2 Mo1 P1 151.62(10)
C2 Mo1 S1 136.35(10)
C4 Mo1 C2 57.54(13)
C4 Mo1 C3 34.34(13)
C4 Mo1 P1 143.64(9)
C4 Mo1 S1 79.60(9)
C3 Mo1 P1 145.76(9)
C3 Mo1 S1 110.50(10)
N1 Mo1 C1 128.31(13)
N1 Mo1 C5 120.14(13)
N1 Mo1 C2 95.97(13)
N1 Mo1 C4 83.87(12)
N1 Mo1 C3 71.85(12)
N1 Mo1 N3 154.15(12)
N1 Mo1 N2 94.72(12)
N1 Mo1 P1 74.11(9)
N1 Mo1 S1 86.56(9)
N3 Mo1 C1 77.43(13)
N3 Mo1 C5 81.19(12)
N3 Mo1 C2 108.30(13)
N3 Mo1 C4 116.42(12)
N3 Mo1 C3 133.94(12)
N3 Mo1 N2 83.11(13)
N3 Mo1 P1 80.23(8)
N3 Mo1 S1 82.02(9)
N2 Mo1 C1 87.14(13)
N2 Mo1 C5 123.63(13)
N2 Mo1 C2 75.74(13)
N2 Mo1 C4 132.69(13)
N2 Mo1 C3 100.48(13)
N2 Mo1 P1 78.63(9)
N2 Mo1 S1 147.67(9)
S1 Mo1 P1 70.66(3)
C11 N1 Mo1 168.9(3)
C13 N3 Mo1 175.5(3)
C15 N2 Mo1 178.5(3)
C23 P1 C29 107.57(17)
C23 P1 C17 104.24(17)
C23 P1 Mo1 104.53(12)
C29 P1 C17 104.13(18)
C29 P1 Mo1 115.56(12)
C17 P1 Mo1 119.78(14)
C24 S1 Mo1 106.23(12)
F8 B2 F5 109.1(4)
F7 B2 F8 109.8(4)
F7 B2 F5 108.9(4)
F7 B2 F6 110.2(4)
F6 B2 F8 110.6(4)
F6 B2 F5 108.2(4)
F3 B1 F2 108.4(4)
F4 B1 F3 109.2(4)
F4 B1 F2 108.3(4)
F1 B1 F3 110.3(4)
F1 B1 F4 111.9(5)
F1 B1 F2 108.7(4)

loop_
_geom_bond_atom_site_label_1
_geom_bond_atom_site_label_2
_geom_bond_distance
C24 C23 1.402(5)
C24 C25 1.390(5)
C24 S1 1.767(4)
C28 C23 1.390(5)
C28 C27 1.385(5)
C14 C13 1.456(6)
C1 C5 1.445(5)
C1 C2 1.418(5)
C1 C6 1.505(5)
C1 Mo1 2.319(4)
C5 C4 1.436(5)
C5 C10 1.490(5)
C5 Mo1 2.279(4)
C23 P1 1.811(4)
C29 C34 1.403(5)
C29 C30 1.400(5)
C29 P1 1.816(4)
C2 C3 1.395(6)
C2 C7 1.494(6)
C2 Mo1 2.422(4)
C4 C3 1.411(5)
C4 C9 1.499(5)
C4 Mo1 2.332(3)
C3 C8 1.504(5)
C3 Mo1 2.436(4)
C34 C33 1.387(5)
C22 C17 1.398(6)
C22 C21 1.386(6)
C17 C18 1.393(6)
C17 P1 1.829(4)
C11 C12 1.453(6)
C11 N1 1.136(5)
C19 C18 1.395(6)
C19 C20 1.389(7)
C15 C16 1.451(6)
C15 N2 1.136(5)
C13 N3 1.143(5)
C26 C25 1.390(5)
C26 C27 1.395(6)
C31 C30 1.389(6)
C31 C32 1.378(6)
C21 C20 1.388(7)
C33 C32 1.388(6)
Mo1 N1 2.118(3)
Mo1 N3 2.119(3)
Mo1 N2 2.142(3)
Mo1 P1 2.6761(10)
Mo1 S1 2.4687(9)
B2 F8 1.381(6)
B2 F7 1.372(5)
B2 F5 1.386(6)
B2 F6 1.378(6)
B1 F3 1.374(6)
B1 F4 1.365(6)
B1 F1 1.351(6)
B1 F2 1.383(6)
